data_4067268
loop_
_publ_author_name
'Varonka, Matthew S.'
'Warren, Timothy H.'

_publ_contact_author 'Timothy H. Warren'
_publ_section_title
;
 Three-Coordinate N-Heterocyclic Carbene Nickel Nitrosyl Complexes
;
_journal_issue 4
_journal_name_full Organometallics
_journal_page_first 717
_journal_paper_doi 10.1021/om900706z
_journal_volume 29
_journal_year 2010
_chemical_formula_moiety 'C46 H51 N3 Ni O S'
_chemical_formula_sum 'C46 H51 N3 Ni O S'
_chemical_formula_weight 752.67
_chemical_name_common IPrNi(SCPh3)NO
_chemical_name_systematic
; 
 ? 
;
_space_group_IT_number 2
_symmetry_cell_setting triclinic
_symmetry_space_group_name_Hall '-P 1'
_symmetry_space_group_name_H-M 'P -1'
_atom_sites_solution_hydrogens geom
_atom_sites_solution_primary direct
_atom_sites_solution_secondary difmap
_audit_creation_method SHELXL-97
_cell_angle_alpha 74.8880(10)
_cell_angle_beta 82.8800(10)
_cell_angle_gamma 64.5230(10)
_cell_formula_units_Z 2
_cell_length_a 10.6615(5)
_cell_length_b 11.1114(6)
_cell_length_c 19.6342(10)
_cell_measurement_reflns_used 4770
_cell_measurement_temperature 100(2)
_cell_measurement_theta_max 49.163
_cell_measurement_theta_min 4.546
_cell_volume 2026.97(18)
_computing_cell_refinement 'Bruker APEXII'
_computing_data_collection 'Bruker APEXII'
_computing_data_reduction 'Bruker APEXII'
_computing_molecular_graphics 'ORTEP-3 for Windows; Ferrugia L J (1997), J. Appl. Cryst. 30, 565'
_computing_publication_material 'Bruker SHELXTL'
_computing_structure_refinement 'SHELXL-97 (Sheldrick, 1997)'
_computing_structure_solution 'SHELXS-97 (Sheldrick, 1990)'
_diffrn_ambient_temperature 100(2)
_diffrn_measured_fraction_theta_full 0.996
_diffrn_measured_fraction_theta_max 0.996
_diffrn_measurement_device_type 'APEXII platform CCD, Bruker'
_diffrn_measurement_method 'omega scans'
_diffrn_radiation_monochromator graphite
_diffrn_radiation_source 'fine-focus sealed tube'
_diffrn_radiation_type MoK\a
_diffrn_radiation_wavelength 0.71073
_diffrn_reflns_av_R_equivalents 0.0388
_diffrn_reflns_av_sigmaI/netI 0.0496
_diffrn_reflns_limit_h_max 13
_diffrn_reflns_limit_h_min -13
_diffrn_reflns_limit_k_max 13
_diffrn_reflns_limit_k_min -13
_diffrn_reflns_limit_l_max 24
_diffrn_reflns_limit_l_min -24
_diffrn_reflns_number 21720
_diffrn_reflns_theta_full 26.00
_diffrn_reflns_theta_max 26.00
_diffrn_reflns_theta_min 2.09
_exptl_absorpt_coefficient_mu 0.568
_exptl_absorpt_correction_T_max 0.9454
_exptl_absorpt_correction_T_min 0.8260
_exptl_absorpt_correction_type multi-scan
_exptl_absorpt_process_details 'SADABS based on Blessing's method; Blessing, Acta Cryst. (1995) A51 33-38'
_exptl_crystal_colour green
_exptl_crystal_density_diffrn 1.233
_exptl_crystal_density_method 'not measured'
_exptl_crystal_description plate
_exptl_crystal_F_000 800
_exptl_crystal_size_max 0.35
_exptl_crystal_size_mid 0.20
_exptl_crystal_size_min 0.10
_refine_diff_density_max 0.651
_refine_diff_density_min -0.254
_refine_diff_density_rms 0.057
_refine_ls_extinction_method none
_refine_ls_goodness_of_fit_ref 1.001
_refine_ls_hydrogen_treatment constr
_refine_ls_matrix_type full
_refine_ls_number_parameters 477
_refine_ls_number_reflns 7937
_refine_ls_number_restraints 0
_refine_ls_restrained_S_all 1.001
_refine_ls_R_factor_all 0.0596
_refine_ls_R_factor_gt 0.0394
_refine_ls_shift/su_max 0.000
_refine_ls_shift/su_mean 0.000
_refine_ls_structure_factor_coef Fsqd
_refine_ls_weighting_details 'calc w=1/[\s^2^(Fo^2^)+(0.0432P)^2^+0.5371P] where P=(Fo^2^+2Fc^2^)/3'
_refine_ls_weighting_scheme calc
_refine_ls_wR_factor_gt 0.0862
_refine_ls_wR_factor_ref 0.0919
_reflns_number_gt 6127
_reflns_number_total 7937
_reflns_threshold_expression >2sigma(I)
_cod_data_source_file om900706z_si_002.cif
_cod_data_source_block IPrNiSCPh3NO_cmpd3
_cod_depositor_comments
;
The following automatic conversions were performed:
'_atom_site_symetry_multiplicity' tag replaced with
'_atom_site_symmetry_multiplicity'.

Automatic conversion script
Id: cif_correct_tags 1440 2010-10-19 06:21:57Z saulius 

The following automatic conversions were performed:

'_symmetry_cell_setting' value 'Triclinic' changed to 'triclinic'
according to /home/saulius/struct/CIF-dictionaries/cif_core.dic
dictionary named 'cif_core.dic' version 2.4.1 from 2010-06-29.

Automatic conversion script
Id: cif_fix_values 1715 2011-07-08 13:25:40Z adriana 
;
_cod_original_sg_symbol_Hall -P1
_cod_original_sg_symbol_H-M P-1
_cod_database_code 4067268

loop_
_symmetry_equiv_pos_as_xyz
'x, y, z'
'-x, -y, -z'

loop_
_atom_site_label
_atom_site_type_symbol
_atom_site_fract_x
_atom_site_fract_y
_atom_site_fract_z
_atom_site_U_iso_or_equiv
_atom_site_adp_type
_atom_site_occupancy
_atom_site_symmetry_multiplicity
_atom_site_calc_flag
_atom_site_refinement_flags
Ni1 Ni 0.01248(3) 0.03798(3) 0.231569(14) 0.01866(9) Uani 1 1 d .
S1 S -0.15408(6) -0.00029(5) 0.29315(3) 0.01939(13) Uani 1 1 d .
N1 N -0.05400(17) 0.29339(17) 0.28542(8) 0.0148(4) Uani 1 1 d .
N2 N -0.08646(17) 0.33174(17) 0.17541(9) 0.0160(4) Uani 1 1 d .
N3 N 0.1362(2) -0.05049(19) 0.18349(10) 0.0285(5) Uani 1 1 d .
C3 C -0.1222(2) 0.4579(2) 0.18991(11) 0.0198(5) Uani 1 1 d .
H3 H -0.1553 0.5446 0.1574 0.024 Uiso 1 1 calc R
C42 C -0.1183(2) -0.3667(2) 0.40553(11) 0.0202(5) Uani 1 1 d .
H42 H -0.0346 -0.4261 0.3870 0.024 Uiso 1 1 calc R
C2 C -0.1007(2) 0.4334(2) 0.25893(11) 0.0188(5) Uani 1 1 d .
H2 H -0.1149 0.4996 0.2848 0.023 Uiso 1 1 calc R
C1 C -0.0443(2) 0.2281(2) 0.23408(10) 0.0154(4) Uani 1 1 d .
C29 C -0.2285(2) -0.1651(2) 0.23719(11) 0.0199(5) Uani 1 1 d .
C35 C 0.0186(2) -0.2680(2) 0.28360(11) 0.0180(5) Uani 1 1 d .
C28 C -0.1346(2) -0.1780(2) 0.29496(11) 0.0174(4) Uani 1 1 d .
C26 C 0.1596(3) 0.4067(3) 0.06946(14) 0.0351(6) Uani 1 1 d .
H26A H 0.1528 0.4416 0.0182 0.053 Uiso 1 1 calc R
H26B H 0.2453 0.4022 0.0855 0.053 Uiso 1 1 calc R
H26C H 0.0794 0.4681 0.0923 0.053 Uiso 1 1 calc R
C43 C -0.1709(2) -0.4158(2) 0.47000(12) 0.0251(5) Uani 1 1 d .
H43 H -0.1228 -0.5081 0.4950 0.030 Uiso 1 1 calc R
C31 C -0.3067(3) -0.0781(2) 0.11637(12) 0.0305(6) Uani 1 1 d .
H31 H -0.3014 -0.0270 0.0699 0.037 Uiso 1 1 calc R
C41 C -0.1860(2) -0.2329(2) 0.36801(11) 0.0180(5) Uani 1 1 d .
C9 C -0.1296(2) 0.2458(2) 0.40808(11) 0.0175(4) Uani 1 1 d .
C15 C -0.2206(2) 0.3176(2) 0.08819(11) 0.0214(5) Uani 1 1 d .
C30 C -0.2215(2) -0.0913(2) 0.16821(11) 0.0246(5) Uani 1 1 d .
H30 H -0.1577 -0.0499 0.1568 0.030 Uiso 1 1 calc R
C34 C -0.3223(2) -0.2253(2) 0.25142(12) 0.0225(5) Uani 1 1 d .
H34 H -0.3288 -0.2762 0.2978 0.027 Uiso 1 1 calc R
C10 C -0.0937(2) 0.3067(2) 0.10768(10) 0.0177(4) Uani 1 1 d .
C21 C 0.3404(2) 0.1952(3) 0.33804(13) 0.0323(6) Uani 1 1 d .
H21A H 0.2901 0.2930 0.3370 0.048 Uiso 1 1 calc R
H21B H 0.4127 0.1822 0.3012 0.048 Uiso 1 1 calc R
H21C H 0.3833 0.1459 0.3842 0.048 Uiso 1 1 calc R
C16 C -0.2807(2) 0.3103(2) 0.38569(12) 0.0225(5) Uani 1 1 d .
H16 H -0.2820 0.3246 0.3333 0.027 Uiso 1 1 calc R
C33 C -0.4070(2) -0.2123(2) 0.19888(13) 0.0294(6) Uani 1 1 d .
H33 H -0.4702 -0.2545 0.2096 0.035 Uiso 1 1 calc R
C5 C 0.1193(2) 0.1642(2) 0.37850(11) 0.0180(4) Uani 1 1 d .
C17 C -0.3525(2) 0.2155(2) 0.41901(12) 0.0272(5) Uani 1 1 d .
H17A H -0.3615 0.2077 0.4701 0.041 Uiso 1 1 calc R
H17B H -0.2971 0.1246 0.4096 0.041 Uiso 1 1 calc R
H17C H -0.4450 0.2534 0.3988 0.041 Uiso 1 1 calc R
C39 C 0.2553(2) -0.3634(2) 0.32274(12) 0.0274(5) Uani 1 1 d .
H39 H 0.3197 -0.3716 0.3549 0.033 Uiso 1 1 calc R
C4 C -0.0199(2) 0.2302(2) 0.35899(10) 0.0155(4) Uani 1 1 d .
C22 C -0.3527(2) 0.3711(2) 0.13197(12) 0.0239(5) Uani 1 1 d .
H22 H -0.3248 0.3642 0.1801 0.029 Uiso 1 1 calc R
C46 C -0.3092(2) -0.1489(2) 0.39607(11) 0.0209(5) Uani 1 1 d .
H46 H -0.3582 -0.0570 0.3709 0.025 Uiso 1 1 calc R
C36 C 0.0659(2) -0.3393(2) 0.23048(11) 0.0214(5) Uani 1 1 d .
H36 H 0.0016 -0.3325 0.1987 0.026 Uiso 1 1 calc R
C44 C -0.2922(2) -0.3313(2) 0.49755(12) 0.0268(5) Uani 1 1 d .
H44 H -0.3278 -0.3644 0.5417 0.032 Uiso 1 1 calc R
C37 C 0.2072(2) -0.4210(2) 0.22345(13) 0.0270(5) Uani 1 1 d .
H37 H 0.2382 -0.4686 0.1866 0.032 Uiso 1 1 calc R
C27 C 0.2925(2) 0.1666(3) 0.05806(15) 0.0372(6) Uani 1 1 d .
H27A H 0.2889 0.0774 0.0656 0.056 Uiso 1 1 calc R
H27B H 0.3741 0.1553 0.0815 0.056 Uiso 1 1 calc R
H27C H 0.2986 0.2043 0.0074 0.056 Uiso 1 1 calc R
O1 O 0.2141(3) -0.1081(2) 0.14359(12) 0.0711(7) Uani 1 1 d .
C20 C 0.3136(3) -0.0125(3) 0.32570(14) 0.0372(6) Uani 1 1 d .
H20A H 0.3574 -0.0635 0.3715 0.056 Uiso 1 1 calc R
H20B H 0.3849 -0.0260 0.2883 0.056 Uiso 1 1 calc R
H20C H 0.2464 -0.0457 0.3176 0.056 Uiso 1 1 calc R
C45 C -0.3618(2) -0.1973(2) 0.46022(11) 0.0241(5) Uani 1 1 d .
H45 H -0.4459 -0.1383 0.4787 0.029 Uiso 1 1 calc R
C11 C 0.0280(2) 0.2677(2) 0.06658(11) 0.0214(5) Uani 1 1 d .
C32 C -0.3996(2) -0.1387(3) 0.13167(13) 0.0328(6) Uani 1 1 d .
H32 H -0.4578 -0.1293 0.0959 0.039 Uiso 1 1 calc R
C14 C -0.2220(2) 0.2834(2) 0.02514(12) 0.0272(5) Uani 1 1 d .
H14 H -0.3058 0.2880 0.0103 0.033 Uiso 1 1 calc R
C38 C 0.3024(2) -0.4333(2) 0.26935(13) 0.0295(6) Uani 1 1 d .
H38 H 0.3985 -0.4888 0.2644 0.035 Uiso 1 1 calc R
C23 C -0.4394(3) 0.2887(3) 0.14044(15) 0.0379(6) Uani 1 1 d .
H23A H -0.4729 0.2982 0.0942 0.057 Uiso 1 1 calc R
H23B H -0.5189 0.3231 0.1719 0.057 Uiso 1 1 calc R
H23C H -0.3821 0.1919 0.1606 0.057 Uiso 1 1 calc R
C19 C 0.2390(2) 0.1395(2) 0.32510(12) 0.0251(5) Uani 1 1 d .
H19 H 0.1988 0.1895 0.2772 0.030 Uiso 1 1 calc R
C13 C -0.1035(3) 0.2428(2) -0.01625(12) 0.0304(6) Uani 1 1 d .
H13 H -0.1067 0.2196 -0.0591 0.037 Uiso 1 1 calc R
C25 C 0.1616(2) 0.2641(2) 0.08878(12) 0.0254(5) Uani 1 1 d .
H25 H 0.1669 0.2320 0.1413 0.031 Uiso 1 1 calc R
C12 C 0.0194(2) 0.2355(2) 0.00389(12) 0.0282(5) Uani 1 1 d .
H12 H 0.0996 0.2081 -0.0255 0.034 Uiso 1 1 calc R
C24 C -0.4385(3) 0.5229(2) 0.09912(13) 0.0335(6) Uani 1 1 d .
H24A H -0.3828 0.5746 0.0971 0.050 Uiso 1 1 calc R
H24B H -0.5221 0.5582 0.1280 0.050 Uiso 1 1 calc R
H24C H -0.4653 0.5328 0.0513 0.050 Uiso 1 1 calc R
C40 C 0.1166(2) -0.2821(2) 0.32984(12) 0.0230(5) Uani 1 1 d .
H40 H 0.0866 -0.2347 0.3668 0.028 Uiso 1 1 calc R
C18 C -0.3612(2) 0.4497(3) 0.40393(15) 0.0383(6) Uani 1 1 d .
H18A H -0.3642 0.4379 0.4553 0.057 Uiso 1 1 calc R
H18B H -0.4561 0.4905 0.3862 0.057 Uiso 1 1 calc R
H18C H -0.3149 0.5100 0.3820 0.057 Uiso 1 1 calc R
C7 C 0.0413(2) 0.1344(2) 0.50014(11) 0.0197(5) Uani 1 1 d .
H7 H 0.0628 0.1025 0.5489 0.024 Uiso 1 1 calc R
C6 C 0.1468(2) 0.1171(2) 0.45022(11) 0.0198(5) Uani 1 1 d .
H6 H 0.2405 0.0718 0.4653 0.024 Uiso 1 1 calc R
C8 C -0.0959(2) 0.1983(2) 0.47908(11) 0.0203(5) Uani 1 1 d .
H8 H -0.1680 0.2097 0.5137 0.024 Uiso 1 1 calc R

loop_
_atom_site_aniso_label
_atom_site_aniso_U_11
_atom_site_aniso_U_22
_atom_site_aniso_U_33
_atom_site_aniso_U_23
_atom_site_aniso_U_13
_atom_site_aniso_U_12
Ni1 0.01992(16) 0.01784(15) 0.01855(15) -0.00582(11) 0.00132(11) -0.00765(12)
S1 0.0209(3) 0.0165(3) 0.0210(3) -0.0066(2) 0.0027(2) -0.0074(2)
N1 0.0136(9) 0.0165(9) 0.0138(9) -0.0025(7) -0.0018(7) -0.0060(7)
N2 0.0143(9) 0.0181(9) 0.0146(9) -0.0045(7) -0.0011(7) -0.0053(7)
N3 0.0327(12) 0.0231(11) 0.0317(12) -0.0103(9) 0.0096(9) -0.0138(9)
C3 0.0196(11) 0.0158(11) 0.0214(12) -0.0008(9) -0.0029(9) -0.0063(9)
C42 0.0183(11) 0.0209(11) 0.0223(12) -0.0069(9) -0.0015(9) -0.0076(9)
C2 0.0209(11) 0.0148(11) 0.0209(12) -0.0045(9) -0.0016(9) -0.0069(9)
C1 0.0123(10) 0.0193(11) 0.0141(10) -0.0022(9) 0.0000(8) -0.0073(9)
C29 0.0172(11) 0.0156(11) 0.0225(12) -0.0091(9) -0.0016(9) 0.0003(9)
C35 0.0189(11) 0.0152(11) 0.0183(11) -0.0009(9) -0.0002(9) -0.0071(9)
C28 0.0173(11) 0.0152(11) 0.0199(11) -0.0060(9) -0.0014(9) -0.0055(9)
C26 0.0249(13) 0.0363(15) 0.0434(16) -0.0084(12) -0.0039(11) -0.0115(12)
C43 0.0266(13) 0.0257(12) 0.0232(12) 0.0019(10) -0.0068(10) -0.0137(10)
C31 0.0326(14) 0.0266(13) 0.0213(13) -0.0078(10) -0.0063(10) 0.0005(11)
C41 0.0170(11) 0.0203(11) 0.0198(11) -0.0050(9) -0.0037(9) -0.0096(9)
C9 0.0167(11) 0.0179(11) 0.0198(11) -0.0055(9) -0.0002(9) -0.0083(9)
C15 0.0194(11) 0.0226(12) 0.0184(11) -0.0029(9) -0.0035(9) -0.0053(10)
C30 0.0254(12) 0.0239(12) 0.0216(12) -0.0068(10) -0.0006(10) -0.0065(10)
C34 0.0181(11) 0.0200(12) 0.0262(12) -0.0088(10) -0.0018(9) -0.0025(10)
C10 0.0199(11) 0.0170(11) 0.0131(10) -0.0019(8) -0.0020(8) -0.0051(9)
C21 0.0245(13) 0.0437(16) 0.0299(14) -0.0082(12) 0.0040(10) -0.0166(12)
C16 0.0178(11) 0.0301(13) 0.0203(12) -0.0037(10) -0.0011(9) -0.0115(10)
C33 0.0216(12) 0.0294(13) 0.0381(15) -0.0197(12) -0.0032(11) -0.0039(11)
C5 0.0188(11) 0.0183(11) 0.0190(11) -0.0051(9) -0.0011(9) -0.0089(9)
C17 0.0194(12) 0.0363(14) 0.0321(13) -0.0143(11) 0.0036(10) -0.0147(11)
C39 0.0187(12) 0.0276(13) 0.0318(13) -0.0039(11) -0.0055(10) -0.0063(10)
C4 0.0192(11) 0.0157(10) 0.0137(10) -0.0049(8) -0.0012(8) -0.0081(9)
C22 0.0195(12) 0.0310(13) 0.0221(12) -0.0076(10) -0.0032(9) -0.0098(10)
C46 0.0194(11) 0.0212(12) 0.0239(12) -0.0053(9) -0.0027(9) -0.0095(10)
C36 0.0205(12) 0.0201(11) 0.0243(12) -0.0052(9) 0.0008(9) -0.0093(10)
C44 0.0285(13) 0.0368(14) 0.0194(12) -0.0026(10) 0.0015(10) -0.0201(11)
C37 0.0246(13) 0.0229(12) 0.0314(13) -0.0124(10) 0.0064(10) -0.0063(10)
C27 0.0230(13) 0.0352(15) 0.0502(17) -0.0106(13) 0.0006(12) -0.0089(12)
O1 0.0917(18) 0.0494(13) 0.0766(16) -0.0413(12) 0.0590(14) -0.0341(13)
C20 0.0229(13) 0.0449(16) 0.0429(16) -0.0250(13) 0.0014(11) -0.0052(12)
C45 0.0197(12) 0.0308(13) 0.0246(12) -0.0098(10) 0.0038(10) -0.0123(10)
C11 0.0198(11) 0.0214(12) 0.0178(11) -0.0022(9) -0.0027(9) -0.0044(9)
C32 0.0231(13) 0.0334(14) 0.0354(15) -0.0202(12) -0.0121(11) 0.0042(11)
C14 0.0249(13) 0.0323(14) 0.0235(12) -0.0077(10) -0.0077(10) -0.0084(11)
C38 0.0167(12) 0.0242(13) 0.0399(15) -0.0085(11) 0.0030(10) -0.0016(10)
C23 0.0222(13) 0.0343(15) 0.0564(18) -0.0110(13) 0.0019(12) -0.0112(12)
C19 0.0171(12) 0.0354(14) 0.0185(12) -0.0059(10) -0.0004(9) -0.0072(10)
C13 0.0345(14) 0.0337(14) 0.0200(12) -0.0103(10) -0.0074(10) -0.0071(11)
C25 0.0206(12) 0.0344(14) 0.0172(12) -0.0018(10) -0.0006(9) -0.0100(11)
C12 0.0258(13) 0.0308(13) 0.0192(12) -0.0080(10) 0.0010(10) -0.0027(11)
C24 0.0297(14) 0.0300(14) 0.0366(15) -0.0106(11) 0.0028(11) -0.0078(11)
C40 0.0222(12) 0.0225(12) 0.0226(12) -0.0066(10) -0.0008(9) -0.0069(10)
C18 0.0188(13) 0.0300(14) 0.0607(18) -0.0077(13) -0.0069(12) -0.0050(11)
C7 0.0254(12) 0.0216(11) 0.0138(11) -0.0021(9) -0.0045(9) -0.0114(10)
C6 0.0181(11) 0.0205(11) 0.0213(12) -0.0025(9) -0.0066(9) -0.0081(9)
C8 0.0204(12) 0.0255(12) 0.0173(11) -0.0066(9) 0.0030(9) -0.0114(10)

loop_
_atom_type_symbol
_atom_type_description
_atom_type_scat_dispersion_real
_atom_type_scat_dispersion_imag
_atom_type_scat_source
C C 0.0033 0.0016 'International Tables Vol C Tables 4.2.6.8 and 6.1.1.4'
H H 0.0000 0.0000 'International Tables Vol C Tables 4.2.6.8 and 6.1.1.4'
N N 0.0061 0.0033 'International Tables Vol C Tables 4.2.6.8 and 6.1.1.4'
O O 0.0106 0.0060 'International Tables Vol C Tables 4.2.6.8 and 6.1.1.4'
S S 0.1246 0.1234 'International Tables Vol C Tables 4.2.6.8 and 6.1.1.4'
Ni Ni 0.3393 1.1124 'International Tables Vol C Tables 4.2.6.8 and 6.1.1.4'

loop_
_geom_angle_atom_site_label_1
_geom_angle_atom_site_label_2
_geom_angle_atom_site_label_3
_geom_angle
N3 Ni1 C1 127.31(9)
N3 Ni1 S1 132.10(7)
C1 Ni1 S1 99.73(6)
C28 S1 Ni1 109.87(7)
C1 N1 C2 111.41(16)
C1 N1 C4 126.54(16)
C2 N1 C4 122.05(17)
C1 N2 C3 111.88(17)
C1 N2 C10 121.69(17)
C3 N2 C10 126.42(17)
O1 N3 Ni1 172.8(2)
C2 C3 N2 106.27(18)
C2 C3 H3 126.9
N2 C3 H3 126.9
C41 C42 C43 121.1(2)
C41 C42 H42 119.4
C43 C42 H42 119.4
C3 C2 N1 107.02(18)
C3 C2 H2 126.5
N1 C2 H2 126.5
N1 C1 N2 103.42(17)
N1 C1 Ni1 134.49(15)
N2 C1 Ni1 122.09(14)
C34 C29 C30 117.8(2)
C34 C29 C28 121.72(19)
C30 C29 C28 120.46(19)
C36 C35 C40 117.89(19)
C36 C35 C28 123.41(19)
C40 C35 C28 118.69(18)
C35 C28 C41 110.66(17)
C35 C28 C29 112.61(17)
C41 C28 C29 109.82(16)
C35 C28 S1 108.97(14)
C41 C28 S1 106.89(13)
C29 C28 S1 107.69(14)
C25 C26 H26A 109.5
C25 C26 H26B 109.5
H26A C26 H26B 109.5
C25 C26 H26C 109.5
H26A C26 H26C 109.5
H26B C26 H26C 109.5
C44 C43 C42 120.2(2)
C44 C43 H43 119.9
C42 C43 H43 119.9
C32 C31 C30 120.6(2)
C32 C31 H31 119.7
C30 C31 H31 119.7
C42 C41 C46 118.0(2)
C42 C41 C28 122.24(19)
C46 C41 C28 119.59(18)
C8 C9 C4 117.38(19)
C8 C9 C16 120.43(18)
C4 C9 C16 122.19(18)
C14 C15 C10 116.8(2)
C14 C15 C22 121.45(19)
C10 C15 C22 121.70(19)
C31 C30 C29 120.6(2)
C31 C30 H30 119.7
C29 C30 H30 119.7
C29 C34 C33 121.2(2)
C29 C34 H34 119.4
C33 C34 H34 119.4
C15 C10 C11 123.75(19)
C15 C10 N2 118.07(18)
C11 C10 N2 118.13(18)
C19 C21 H21A 109.5
C19 C21 H21B 109.5
H21A C21 H21B 109.5
C19 C21 H21C 109.5
H21A C21 H21C 109.5
H21B C21 H21C 109.5
C9 C16 C17 111.15(18)
C9 C16 C18 111.71(18)
C17 C16 C18 110.03(19)
C9 C16 H16 107.9
C17 C16 H16 107.9
C18 C16 H16 107.9
C32 C33 C34 120.2(2)
C32 C33 H33 119.9
C34 C33 H33 119.9
C6 C5 C4 117.11(19)
C6 C5 C19 119.89(19)
C4 C5 C19 122.98(18)
C16 C17 H17A 109.5
C16 C17 H17B 109.5
H17A C17 H17B 109.5
C16 C17 H17C 109.5
H17A C17 H17C 109.5
H17B C17 H17C 109.5
C40 C39 C38 120.9(2)
C40 C39 H39 119.6
C38 C39 H39 119.6
C5 C4 C9 122.87(19)
C5 C4 N1 119.10(17)
C9 C4 N1 117.90(18)
C15 C22 C23 113.08(19)
C15 C22 C24 109.34(19)
C23 C22 C24 110.91(19)
C15 C22 H22 107.8
C23 C22 H22 107.8
C24 C22 H22 107.8
C45 C46 C41 121.1(2)
C45 C46 H46 119.5
C41 C46 H46 119.5
C35 C36 C37 120.5(2)
C35 C36 H36 119.7
C37 C36 H36 119.7
C43 C44 C45 119.3(2)
C43 C44 H44 120.4
C45 C44 H44 120.4
C38 C37 C36 120.8(2)
C38 C37 H37 119.6
C36 C37 H37 119.6
C25 C27 H27A 109.5
C25 C27 H27B 109.5
H27A C27 H27B 109.5
C25 C27 H27C 109.5
H27A C27 H27C 109.5
H27B C27 H27C 109.5
C19 C20 H20A 109.5
C19 C20 H20B 109.5
H20A C20 H20B 109.5
C19 C20 H20C 109.5
H20A C20 H20C 109.5
H20B C20 H20C 109.5
C46 C45 C44 120.3(2)
C46 C45 H45 119.9
C44 C45 H45 119.9
C12 C11 C10 116.6(2)
C12 C11 C25 121.9(2)
C10 C11 C25 121.49(19)
C33 C32 C31 119.5(2)
C33 C32 H32 120.2
C31 C32 H32 120.2
C13 C14 C15 121.0(2)
C13 C14 H14 119.5
C15 C14 H14 119.5
C37 C38 C39 118.8(2)
C37 C38 H38 120.6
C39 C38 H38 120.6
C22 C23 H23A 109.5
C22 C23 H23B 109.5
H23A C23 H23B 109.5
C22 C23 H23C 109.5
H23A C23 H23C 109.5
H23B C23 H23C 109.5
C5 C19 C20 110.27(19)
C5 C19 C21 111.87(18)
C20 C19 C21 111.09(19)
C5 C19 H19 107.8
C20 C19 H19 107.8
C21 C19 H19 107.8
C12 C13 C14 120.7(2)
C12 C13 H13 119.6
C14 C13 H13 119.6
C26 C25 C11 110.92(19)
C26 C25 C27 109.23(19)
C11 C25 C27 113.76(19)
C26 C25 H25 107.6
C11 C25 H25 107.6
C27 C25 H25 107.6
C13 C12 C11 121.1(2)
C13 C12 H12 119.4
C11 C12 H12 119.4
C22 C24 H24A 109.5
C22 C24 H24B 109.5
H24A C24 H24B 109.5
C22 C24 H24C 109.5
H24A C24 H24C 109.5
H24B C24 H24C 109.5
C39 C40 C35 121.1(2)
C39 C40 H40 119.4
C35 C40 H40 119.4
C16 C18 H18A 109.5
C16 C18 H18B 109.5
H18A C18 H18B 109.5
C16 C18 H18C 109.5
H18A C18 H18C 109.5
H18B C18 H18C 109.5
C6 C7 C8 119.91(19)
C6 C7 H7 120.0
C8 C7 H7 120.0
C7 C6 C5 121.6(2)
C7 C6 H6 119.2
C5 C6 H6 119.2
C7 C8 C9 121.05(19)
C7 C8 H8 119.5
C9 C8 H8 119.5

loop_
_geom_bond_atom_site_label_1
_geom_bond_atom_site_label_2
_geom_bond_distance
Ni1 N3 1.6299(19)
Ni1 C1 1.944(2)
Ni1 S1 2.1553(6)
S1 C28 1.886(2)
N1 C1 1.358(2)
N1 C2 1.384(3)
N1 C4 1.447(2)
N2 C1 1.359(3)
N2 C3 1.383(3)
N2 C10 1.445(2)
N3 O1 1.165(2)
C3 C2 1.339(3)
C3 H3 0.9500
C42 C41 1.383(3)
C42 C43 1.393(3)
C42 H42 0.9500
C2 H2 0.9500
C29 C34 1.392(3)
C29 C30 1.400(3)
C29 C28 1.543(3)
C35 C36 1.388(3)
C35 C40 1.400(3)
C35 C28 1.529(3)
C28 C41 1.538(3)
C26 C25 1.521(3)
C26 H26A 0.9800
C26 H26B 0.9800
C26 H26C 0.9800
C43 C44 1.377(3)
C43 H43 0.9500
C31 C32 1.385(4)
C31 C30 1.386(3)
C31 H31 0.9500
C41 C46 1.391(3)
C9 C8 1.389(3)
C9 C4 1.400(3)
C9 C16 1.523(3)
C15 C14 1.390(3)
C15 C10 1.398(3)
C15 C22 1.524(3)
C30 H30 0.9500
C34 C33 1.393(3)
C34 H34 0.9500
C10 C11 1.401(3)
C21 C19 1.530(3)
C21 H21A 0.9800
C21 H21B 0.9800
C21 H21C 0.9800
C16 C17 1.527(3)
C16 C18 1.527(3)
C16 H16 1.0000
C33 C32 1.373(3)
C33 H33 0.9500
C5 C6 1.389(3)
C5 C4 1.395(3)
C5 C19 1.523(3)
C17 H17A 0.9800
C17 H17B 0.9800
C17 H17C 0.9800
C39 C40 1.374(3)
C39 C38 1.383(3)
C39 H39 0.9500
C22 C23 1.526(3)
C22 C24 1.532(3)
C22 H22 1.0000
C46 C45 1.386(3)
C46 H46 0.9500
C36 C37 1.396(3)
C36 H36 0.9500
C44 C45 1.385(3)
C44 H44 0.9500
C37 C38 1.380(3)
C37 H37 0.9500
C27 C25 1.522(3)
C27 H27A 0.9800
C27 H27B 0.9800
C27 H27C 0.9800
C20 C19 1.524(3)
C20 H20A 0.9800
C20 H20B 0.9800
C20 H20C 0.9800
C45 H45 0.9500
C11 C12 1.392(3)
C11 C25 1.522(3)
C32 H32 0.9500
C14 C13 1.380(3)
C14 H14 0.9500
C38 H38 0.9500
C23 H23A 0.9800
C23 H23B 0.9800
C23 H23C 0.9800
C19 H19 1.0000
C13 C12 1.379(3)
C13 H13 0.9500
C25 H25 1.0000
C12 H12 0.9500
C24 H24A 0.9800
C24 H24B 0.9800
C24 H24C 0.9800
C40 H40 0.9500
C18 H18A 0.9800
C18 H18B 0.9800
C18 H18C 0.9800
C7 C6 1.379(3)
C7 C8 1.385(3)
C7 H7 0.9500
C6 H6 0.9500
C8 H8 0.9500
